data_7030444
loop_
_publ_author_name
'Nebe, Thomas'
'Beitat, Alexander'
'W\"urtele, Christian'
'D\"ucker-Benfer, Carlos'
'van Eldik, Rudi'
'McKenzie, Christine J.'
'Schindler, Siegfried'

_publ_section_title
;
 Reinvestigation of the formation of a mononuclear Fe(III) hydroperoxido
 complex using high pressure kinetics.
;
_journal_issue 33
_journal_name_full 'Dalton transactions (Cambridge, England : 2003)'
_journal_page_first 7768
_journal_page_last 7773
_journal_paper_doi 10.1039/c0dt00247j
_journal_volume 39
_journal_year 2010
_chemical_formula_sum 'C21 H25 Cl Co F6 N5 Sb'
_chemical_formula_weight 677.59
_chemical_name_systematic
;
?
;
_space_group_IT_number 29
_symmetry_cell_setting orthorhombic
_symmetry_space_group_name_Hall 'P 2c -2ac'
_symmetry_space_group_name_H-M 'P c a 21'
_atom_sites_solution_hydrogens geom
_atom_sites_solution_primary direct
_atom_sites_solution_secondary difmap
_audit_creation_method SHELXL-97
_cell_angle_alpha 90.00
_cell_angle_beta 90.00
_cell_angle_gamma 90.00
_cell_formula_units_Z 4
_cell_length_a 18.260(4)
_cell_length_b 9.1630(18)
_cell_length_c 15.057(3)
_cell_measurement_temperature 193(2)
_cell_volume 2519.3(9)
_computing_cell_refinement 'STOE IPDS Software (1997)'
_computing_data_collection 'STOE IPDS Software (1997)'
_computing_data_reduction 'STOE IPDS Software (1997)'
_computing_structure_refinement 'SHELXL-97 (Sheldrick, 1997)'
_computing_structure_solution 'SHELXS-97 (Sheldrick, 1990)'
_diffrn_ambient_temperature 193(2)
_diffrn_measured_fraction_theta_full 0.982
_diffrn_measured_fraction_theta_max 0.982
_diffrn_measurement_device_type 'STOE IPDS'
_diffrn_radiation_monochromator graphite
_diffrn_radiation_source 'fine-focus sealed tube'
_diffrn_radiation_type MoK\a
_diffrn_radiation_wavelength 0.71073
_diffrn_reflns_av_R_equivalents 0.0573
_diffrn_reflns_av_sigmaI/netI 0.0384
_diffrn_reflns_limit_h_max 24
_diffrn_reflns_limit_h_min -22
_diffrn_reflns_limit_k_max 12
_diffrn_reflns_limit_k_min -10
_diffrn_reflns_limit_l_max 19
_diffrn_reflns_limit_l_min -19
_diffrn_reflns_number 20623
_diffrn_reflns_theta_full 28.05
_diffrn_reflns_theta_max 28.05
_diffrn_reflns_theta_min 4.24
_exptl_absorpt_coefficient_mu 1.901
_exptl_absorpt_correction_type none
_exptl_crystal_colour red
_exptl_crystal_density_diffrn 1.787
_exptl_crystal_density_method 'not measured'
_exptl_crystal_description block
_exptl_crystal_F_000 1340
_exptl_crystal_size_max 0.52
_exptl_crystal_size_mid 0.48
_exptl_crystal_size_min 0.32
_refine_diff_density_max 0.552
_refine_diff_density_min -0.483
_refine_diff_density_rms 0.086
_refine_ls_abs_structure_details 'Flack H D (1983), Acta Cryst. A39, 876-881'
_refine_ls_abs_structure_Flack 0.011(18)
_refine_ls_extinction_method none
_refine_ls_goodness_of_fit_ref 1.041
_refine_ls_hydrogen_treatment constr
_refine_ls_matrix_type full
_refine_ls_number_parameters 318
_refine_ls_number_reflns 6001
_refine_ls_number_restraints 1
_refine_ls_restrained_S_all 1.041
_refine_ls_R_factor_all 0.0397
_refine_ls_R_factor_gt 0.0357
_refine_ls_shift/su_max 0.001
_refine_ls_shift/su_mean 0.000
_refine_ls_structure_factor_coef Fsqd
_refine_ls_weighting_details 'calc w=1/[\s^2^(Fo^2^)+(0.0640P)^2^+0.3112P] where P=(Fo^2^+2Fc^2^)/3'
_refine_ls_weighting_scheme calc
_refine_ls_wR_factor_gt 0.0945
_refine_ls_wR_factor_ref 0.0976
_reflns_number_gt 5449
_reflns_number_total 6001
_reflns_threshold_expression >2sigma(I)
_cod_data_source_file c0dt00247j.txt
_cod_data_source_block shin172sa
_cod_original_sg_symbol_H-M Pca2(1)
_cod_database_code 7030444

loop_
_symmetry_equiv_pos_as_xyz
'x, y, z'
'-x, -y, z+1/2'
'x+1/2, -y, z'
'-x+1/2, y, z+1/2'

loop_
_atom_site_label
_atom_site_type_symbol
_atom_site_fract_x
_atom_site_fract_y
_atom_site_fract_z
_atom_site_U_iso_or_equiv
_atom_site_adp_type
_atom_site_occupancy
_atom_site_symmetry_multiplicity
_atom_site_calc_flag
_atom_site_refinement_flags
C1 C 0.0740(3) 0.7602(6) 0.8247(3) 0.0589(13) Uani 1 1 d .
H1A H 0.0454 0.8514 0.8315 0.071 Uiso 1 1 calc R
H1B H 0.0643 0.6978 0.8770 0.071 Uiso 1 1 calc R
C2 C 0.0504(2) 0.6826(5) 0.7422(3) 0.0454(9) Uani 1 1 d .
C3 C -0.0219(3) 0.6738(7) 0.7156(4) 0.0626(14) Uani 1 1 d .
H3 H -0.0588 0.7222 0.7489 0.075 Uiso 1 1 calc R
C4 C -0.0402(3) 0.5971(6) 0.6429(4) 0.0608(14) Uani 1 1 d .
H4 H -0.0900 0.5903 0.6249 0.073 Uiso 1 1 calc R
C5 C 0.0145(3) 0.5277(6) 0.5940(3) 0.0524(11) Uani 1 1 d .
H5 H 0.0030 0.4756 0.5413 0.063 Uiso 1 1 calc R
C6 C 0.0857(2) 0.5367(5) 0.6243(2) 0.0372(7) Uani 1 1 d .
H6 H 0.1232 0.4866 0.5929 0.045 Uiso 1 1 calc R
C7 C 0.1659(4) 0.9135(4) 0.7567(3) 0.0585(14) Uani 1 1 d .
H7A H 0.1580 1.0087 0.7862 0.070 Uiso 1 1 calc R
H7B H 0.1309 0.9058 0.7067 0.070 Uiso 1 1 calc R
C8 C 0.2411(4) 0.9058(4) 0.7227(3) 0.0552(14) Uani 1 1 d .
C9 C 0.2821(5) 1.0278(6) 0.7002(4) 0.084(2) Uani 1 1 d .
H9 H 0.2617 1.1226 0.7069 0.100 Uiso 1 1 calc R
C10 C 0.3508(5) 1.0122(8) 0.6687(4) 0.104(4) Uani 1 1 d .
H10 H 0.3791 1.0957 0.6539 0.125 Uiso 1 1 calc R
C11 C 0.3793(5) 0.8755(10) 0.6584(3) 0.088(3) Uani 1 1 d .
H11 H 0.4277 0.8625 0.6365 0.105 Uiso 1 1 calc R
C12 C 0.3366(3) 0.7563(6) 0.6806(3) 0.0534(11) Uani 1 1 d .
H12 H 0.3563 0.6611 0.6733 0.064 Uiso 1 1 calc R
C13 C 0.1856(3) 0.8272(5) 0.9075(3) 0.0539(11) Uani 1 1 d .
H13A H 0.1500 0.8809 0.9449 0.065 Uiso 1 1 calc R
H13B H 0.2292 0.8899 0.8993 0.065 Uiso 1 1 calc R
C14 C 0.2076(3) 0.6873(5) 0.9536(2) 0.0470(9) Uani 1 1 d .
H14A H 0.2340 0.7106 1.0092 0.056 Uiso 1 1 calc R
H14B H 0.1632 0.6308 0.9692 0.056 Uiso 1 1 calc R
C15 C 0.3310(3) 0.6509(6) 0.8954(3) 0.0533(11) Uani 1 1 d .
H15A H 0.3488 0.6556 0.9567 0.080 Uiso 1 1 calc R
H15B H 0.3328 0.7485 0.8689 0.080 Uiso 1 1 calc R
H15C H 0.3620 0.5843 0.8610 0.080 Uiso 1 1 calc R
C16 C 0.2548(2) 0.4454(4) 0.9272(3) 0.0411(8) Uani 1 1 d .
H16A H 0.2654 0.4444 0.9916 0.049 Uiso 1 1 calc R
H16B H 0.2938 0.3895 0.8967 0.049 Uiso 1 1 calc R
C17 C 0.1832(2) 0.3739(4) 0.9110(2) 0.0349(7) Uani 1 1 d .
C18 C 0.1577(2) 0.2622(4) 0.9659(3) 0.0411(8) Uani 1 1 d .
H18 H 0.1856 0.2314 1.0157 0.049 Uiso 1 1 calc R
C19 C 0.0923(3) 0.1978(5) 0.9470(3) 0.0488(10) Uani 1 1 d .
H19 H 0.0736 0.1229 0.9843 0.059 Uiso 1 1 calc R
C20 C 0.0534(3) 0.2421(5) 0.8736(3) 0.0486(9) Uani 1 1 d .
H20 H 0.0079 0.1981 0.8589 0.058 Uiso 1 1 calc R
C21 C 0.0823(2) 0.3523(5) 0.8218(3) 0.0453(9) Uani 1 1 d .
H21 H 0.0561 0.3816 0.7704 0.054 Uiso 1 1 calc R
Cl1 Cl 0.26686(5) 0.41919(9) 0.68569(8) 0.0414(2) Uani 1 1 d .
Co1 Co 0.20438(2) 0.59800(4) 0.76507(3) 0.02511(10) Uani 1 1 d .
F1 F 0.4065(4) -0.0960(4) 0.0438(4) 0.121(3) Uani 1 1 d .
F2 F 0.50723(18) 0.1013(4) 0.0057(3) 0.0792(10) Uani 1 1 d .
F3 F 0.4184(2) 0.0106(5) -0.1143(2) 0.0845(11) Uani 1 1 d .
F4 F 0.4081(2) 0.2760(4) -0.0488(4) 0.0898(12) Uani 1 1 d .
F5 F 0.3049(2) 0.0827(7) -0.0157(7) 0.151(3) Uani 1 1 d .
F6 F 0.3962(3) 0.1658(5) 0.1115(3) 0.1143(19) Uani 1 1 d .
N1 N 0.1524(2) 0.7950(4) 0.8203(2) 0.0452(8) Uani 1 1 d .
N2 N 0.10376(17) 0.6149(4) 0.6974(2) 0.0339(6) Uani 1 1 d .
N3 N 0.2690(2) 0.7710(3) 0.71158(19) 0.0412(8) Uani 1 1 d .
N4 N 0.2555(2) 0.5978(3) 0.8948(2) 0.0356(6) Uani 1 1 d .
N5 N 0.14509(19) 0.4194(3) 0.8404(2) 0.0364(7) Uani 1 1 d .
Sb1 Sb 0.404201(15) 0.08824(3) -0.001728(19) 0.04439(9) Uani 1 1 d .

loop_
_atom_site_aniso_label
_atom_site_aniso_U_11
_atom_site_aniso_U_22
_atom_site_aniso_U_33
_atom_site_aniso_U_23
_atom_site_aniso_U_13
_atom_site_aniso_U_12
C1 0.064(3) 0.070(3) 0.043(2) -0.005(2) 0.011(2) 0.041(3)
C2 0.046(2) 0.053(2) 0.0375(18) 0.0115(15) 0.0056(15) 0.0225(18)
C3 0.042(2) 0.081(3) 0.065(3) 0.023(3) 0.012(2) 0.035(2)
C4 0.030(2) 0.085(4) 0.067(3) 0.033(3) -0.009(2) 0.001(2)
C5 0.042(2) 0.068(3) 0.048(2) 0.015(2) -0.0106(17) -0.005(2)
C6 0.0370(19) 0.0437(19) 0.0308(15) 0.0052(14) 0.0004(13) -0.0015(16)
C7 0.104(4) 0.0276(18) 0.044(2) -0.0007(14) -0.006(3) 0.0214(19)
C8 0.109(4) 0.0276(16) 0.0294(17) 0.0067(13) -0.012(2) -0.014(2)
C9 0.161(7) 0.040(2) 0.049(3) 0.0148(19) -0.028(4) -0.046(4)
C10 0.174(9) 0.088(5) 0.049(3) 0.022(3) -0.023(4) -0.103(6)
C11 0.101(5) 0.123(6) 0.039(2) 0.010(3) 0.003(3) -0.082(5)
C12 0.057(3) 0.066(3) 0.0368(18) -0.0001(18) 0.0087(17) -0.030(2)
C13 0.085(4) 0.041(2) 0.0354(18) -0.0102(16) 0.000(2) 0.007(2)
C14 0.070(3) 0.048(2) 0.0227(14) -0.0026(14) 0.0001(16) 0.002(2)
C15 0.054(3) 0.059(3) 0.047(2) 0.0100(19) -0.0165(19) -0.020(2)
C16 0.040(2) 0.0430(18) 0.0398(18) 0.0178(16) -0.0055(15) -0.0012(17)
C17 0.0362(18) 0.0318(15) 0.0367(16) 0.0098(13) 0.0083(14) 0.0067(15)
C18 0.051(2) 0.0345(17) 0.0377(16) 0.0102(13) 0.0081(15) 0.0022(16)
C19 0.063(3) 0.0344(18) 0.049(2) 0.0066(16) 0.0219(19) -0.0059(18)
C20 0.044(2) 0.042(2) 0.061(2) 0.0050(17) 0.0125(18) -0.0147(17)
C21 0.039(2) 0.046(2) 0.051(2) 0.0078(18) -0.0006(17) -0.0032(18)
Cl1 0.0349(5) 0.0309(4) 0.0583(5) -0.0083(3) 0.0100(4) 0.0047(3)
Co1 0.0286(2) 0.02074(17) 0.02604(18) 0.00203(17) 0.00262(16) 0.00142(14)
F1 0.231(8) 0.047(2) 0.085(3) 0.0133(16) 0.034(3) -0.011(2)
F2 0.0456(16) 0.106(3) 0.086(2) -0.011(2) -0.0113(18) 0.0116(15)
F3 0.105(3) 0.096(3) 0.0521(17) -0.0241(17) -0.0071(17) -0.005(2)
F4 0.100(3) 0.0541(18) 0.115(3) 0.0167(19) -0.015(2) 0.0093(18)
F5 0.0411(19) 0.158(5) 0.254(10) -0.057(5) 0.003(4) -0.008(2)
F6 0.173(5) 0.088(3) 0.081(2) -0.040(2) 0.060(3) -0.026(3)
N1 0.068(2) 0.0338(15) 0.0337(14) -0.0001(12) -0.0014(15) 0.0174(16)
N2 0.0318(15) 0.0364(14) 0.0337(14) 0.0070(12) 0.0049(11) 0.0091(11)
N3 0.062(2) 0.0326(14) 0.0287(13) 0.0038(11) 0.0008(13) -0.0190(15)
N4 0.0380(17) 0.0373(15) 0.0315(13) 0.0060(11) -0.0009(12) -0.0030(12)
N5 0.0309(16) 0.0348(15) 0.0435(16) 0.0105(12) 0.0059(13) 0.0023(12)
Sb1 0.04162(15) 0.03831(13) 0.05323(15) -0.00638(13) 0.00595(12) 0.00461(9)

loop_
_atom_type_symbol
_atom_type_description
_atom_type_scat_dispersion_real
_atom_type_scat_dispersion_imag
_atom_type_scat_source
C C 0.0033 0.0016 'International Tables Vol C Tables 4.2.6.8 and 6.1.1.4'
H H 0.0000 0.0000 'International Tables Vol C Tables 4.2.6.8 and 6.1.1.4'
N N 0.0061 0.0033 'International Tables Vol C Tables 4.2.6.8 and 6.1.1.4'
F F 0.0171 0.0103 'International Tables Vol C Tables 4.2.6.8 and 6.1.1.4'
Cl Cl 0.1484 0.1585 'International Tables Vol C Tables 4.2.6.8 and 6.1.1.4'
Co Co 0.3494 0.9721 'International Tables Vol C Tables 4.2.6.8 and 6.1.1.4'
Sb Sb -0.5866 1.5461 'International Tables Vol C Tables 4.2.6.8 and 6.1.1.4'

loop_
_geom_angle_atom_site_label_1
_geom_angle_atom_site_label_2
_geom_angle_atom_site_label_3
_geom_angle
N1 C1 C2 110.2(3)
N2 C2 C3 121.5(4)
N2 C2 C1 115.5(4)
C3 C2 C1 122.9(4)
C4 C3 C2 120.3(4)
C3 C4 C5 119.4(4)
C6 C5 C4 118.3(5)
N2 C6 C5 122.0(4)
N1 C7 C8 110.5(4)
N3 C8 C9 120.4(7)
N3 C8 C7 116.2(4)
C9 C8 C7 123.5(5)
C10 C9 C8 120.1(6)
C9 C10 C11 119.5(5)
C10 C11 C12 118.8(7)
N3 C12 C11 122.0(6)
N1 C13 C14 110.3(3)
N4 C14 C13 110.5(3)
N4 C16 C17 111.7(3)
N5 C17 C18 121.7(4)
N5 C17 C16 116.9(3)
C18 C17 C16 121.4(3)
C19 C18 C17 119.1(4)
C18 C19 C20 119.5(4)
C19 C20 C21 118.2(4)
N5 C21 C20 123.3(4)
N2 Co1 N3 104.21(13)
N2 Co1 N4 144.32(13)
N3 Co1 N4 95.90(12)
N2 Co1 N1 75.29(14)
N3 Co1 N1 76.83(15)
N4 Co1 N1 81.15(13)
N2 Co1 N5 83.01(13)
N3 Co1 N5 171.64(13)
N4 Co1 N5 75.75(13)
N1 Co1 N5 101.36(13)
N2 Co1 Cl1 103.35(9)
N3 Co1 Cl1 93.32(10)
N4 Co1 Cl1 104.58(10)
N1 Co1 Cl1 169.19(10)
N5 Co1 Cl1 89.02(9)
C7 N1 C1 110.7(4)
C7 N1 C13 111.3(4)
C1 N1 C13 113.8(4)
C7 N1 Co1 106.7(3)
C1 N1 Co1 105.1(3)
C13 N1 Co1 108.8(3)
C2 N2 C6 118.6(4)
C2 N2 Co1 115.2(3)
C6 N2 Co1 124.5(3)
C12 N3 C8 119.2(4)
C12 N3 Co1 124.9(3)
C8 N3 Co1 115.2(3)
C15 N4 C16 108.7(3)
C15 N4 C14 111.5(4)
C16 N4 C14 108.6(3)
C15 N4 Co1 114.3(2)
C16 N4 Co1 107.1(2)
C14 N4 Co1 106.4(2)
C21 N5 C17 118.1(3)
C21 N5 Co1 129.8(3)
C17 N5 Co1 112.0(3)
F1 Sb1 F5 92.3(3)
F1 Sb1 F6 90.6(3)
F5 Sb1 F6 92.2(4)
F1 Sb1 F3 89.1(2)
F5 Sb1 F3 91.3(3)
F6 Sb1 F3 176.5(2)
F1 Sb1 F4 176.4(3)
F5 Sb1 F4 91.1(3)
F6 Sb1 F4 90.0(2)
F3 Sb1 F4 90.1(2)
F1 Sb1 F2 90.7(3)
F5 Sb1 F2 176.2(4)
F6 Sb1 F2 90.0(2)
F3 Sb1 F2 86.5(2)
F4 Sb1 F2 85.76(17)

loop_
_geom_bond_atom_site_label_1
_geom_bond_atom_site_label_2
_geom_bond_distance
C1 N1 1.468(7)
C1 C2 1.494(7)
C2 N2 1.337(5)
C2 C3 1.382(7)
C3 C4 1.343(9)
C4 C5 1.393(8)
C5 C6 1.381(6)
C6 N2 1.354(5)
C7 N1 1.468(5)
C7 C8 1.468(9)
C8 N3 1.347(6)
C8 C9 1.387(7)
C9 C10 1.349(12)
C10 C11 1.366(13)
C11 C12 1.383(7)
C12 N3 1.327(6)
C13 N1 1.477(5)
C13 C14 1.512(6)
C14 N4 1.490(5)
C15 N4 1.462(6)
C16 N4 1.480(5)
C16 C17 1.483(6)
C17 N5 1.336(5)
C17 C18 1.396(5)
C18 C19 1.362(7)
C19 C20 1.374(7)
C20 C21 1.381(6)
C21 N5 1.330(6)
Cl1 Co1 2.3271(10)
Co1 N2 2.106(3)
Co1 N3 2.134(3)
Co1 N4 2.165(3)
Co1 N1 2.203(3)
Co1 N5 2.267(3)
F1 Sb1 1.822(4)
F2 Sb1 1.889(3)
F3 Sb1 1.856(3)
F4 Sb1 1.863(4)
F5 Sb1 1.827(4)
F6 Sb1 1.852(4)
